data_1549114
loop_
_publ_author_name
'Thangavadivale, Vargini'
'Aguiar, Pedro M.'
'Jasim, Naseralla A.'
'Pike, Sarah J.'
'Smith, Dan A.'
'Whitwood, Adrian C.'
'Brammer, Lee'
'Perutz, Robin N.'

_publ_section_title
;
 Self-complementary nickel halides enable multifaceted comparisons of
 intermolecular halogen bonds: fluoride ligands <i>vs.</i> other halides.
;
_journal_issue 15
_journal_name_full 'Chemical science'
_journal_page_first 3767
_journal_page_last 3781
_journal_paper_doi 10.1039/c8sc00890f
_journal_volume 9
_journal_year 2018
_chemical_formula_moiety 'C18 H30 F5 I Ni P2'
_chemical_formula_sum 'C18 H30 F5 I Ni P2'
_chemical_formula_weight 588.97
_space_group_crystal_system monoclinic
_space_group_IT_number 4
_space_group_name_Hall 'P 2yb'
_space_group_name_H-M_alt 'P 1 21 1'
_symmetry_space_group_name_Hall 'P 2yb'
_symmetry_space_group_name_H-M 'P 1 21 1'
_atom_sites_solution_hydrogens geom
_atom_sites_solution_primary direct
_audit_creation_date 2014-05-10
_audit_creation_method
;
Olex2 1.2
(compiled 2014.03.20 svn.r2914 for OlexSys, GUI svn.r4816)
;
_audit_update_record
;
2018-02-23 deposited with the CCDC.
2018-03-19 downloaded from the CCDC.
;
_cell_angle_alpha 90
_cell_angle_beta 95.377(5)
_cell_angle_gamma 90
_cell_formula_units_Z 2
_cell_length_a 9.4116(5)
_cell_length_b 12.7010(8)
_cell_length_c 9.7270(5)
_cell_measurement_reflns_used 4402
_cell_measurement_temperature 110.05(10)
_cell_measurement_theta_max 31.6590
_cell_measurement_theta_min 3.1900
_cell_volume 1157.62(11)
_computing_cell_refinement
;
CrysAlisPro, Agilent Technologies,
Version 1.171.37.33 (release 27-03-2014 CrysAlis171 .NET)
(compiled Mar 27 2014,17:12:48)
;
_computing_data_collection
;
CrysAlisPro, Agilent Technologies,
Version 1.171.37.33 (release 27-03-2014 CrysAlis171 .NET)
(compiled Mar 27 2014,17:12:48)
;
_computing_data_reduction
;
CrysAlisPro, Agilent Technologies,
Version 1.171.37.33 (release 27-03-2014 CrysAlis171 .NET)
(compiled Mar 27 2014,17:12:48)
;
_computing_molecular_graphics 'Olex2 (Dolomanov et al., 2009)'
_computing_publication_material 'Olex2 (Dolomanov et al., 2009)'
_computing_structure_refinement 'ShelXL (Sheldrick, 2008)'
_computing_structure_solution 'ShelXS (Sheldrick, 2008)'
_diffrn_ambient_environment N~2~
_diffrn_ambient_temperature 110.05(10)
_diffrn_detector 'CCD plate'
_diffrn_detector_area_resol_mean 16.1450
_diffrn_detector_type Eos
_diffrn_measured_fraction_theta_full 0.998
_diffrn_measured_fraction_theta_max 0.992
_diffrn_measurement_device 'four-circle diffractometer'
_diffrn_measurement_device_type 'SuperNova, Single source at offset, Eos'
_diffrn_measurement_method '\w scans'
_diffrn_orient_matrix_UB_11 -0.0428863000
_diffrn_orient_matrix_UB_12 0.0424371000
_diffrn_orient_matrix_UB_13 0.0195008000
_diffrn_orient_matrix_UB_21 0.0541223000
_diffrn_orient_matrix_UB_22 0.0361020000
_diffrn_orient_matrix_UB_23 -0.0147040000
_diffrn_orient_matrix_UB_31 -0.0311315000
_diffrn_orient_matrix_UB_32 0.0043176000
_diffrn_orient_matrix_UB_33 -0.0691318000
_diffrn_radiation_monochromator mirror
_diffrn_radiation_probe x-ray
_diffrn_radiation_type MoK\a
_diffrn_radiation_wavelength 0.71073
_diffrn_reflns_av_unetI/netI 0.0371
_diffrn_reflns_Laue_measured_fraction_full 0.998
_diffrn_reflns_Laue_measured_fraction_max 0.992
_diffrn_reflns_limit_h_max 13
_diffrn_reflns_limit_h_min -13
_diffrn_reflns_limit_k_max 17
_diffrn_reflns_limit_k_min -17
_diffrn_reflns_limit_l_max 13
_diffrn_reflns_limit_l_min -13
_diffrn_reflns_number 7725
_diffrn_reflns_point_group_measured_fraction_full 0.998
_diffrn_reflns_point_group_measured_fraction_max 0.987
_diffrn_reflns_theta_full 25.214
_diffrn_reflns_theta_max 29.985
_diffrn_reflns_theta_min 3.160
_diffrn_source 'SuperNova (Mo) X-ray Source'
_exptl_absorpt_coefficient_mu 2.350
_exptl_absorpt_correction_T_max 0.736
_exptl_absorpt_correction_T_min 0.678
_exptl_absorpt_correction_type analytical
_exptl_absorpt_process_details
;
CrysAlisPro, Agilent Technologies,
Version 1.171.37.33 (release 27-03-2014 CrysAlis171 .NET)
(compiled Mar 27 2014,17:12:48)
Analytical numeric absorption correction using a multifaceted crystal
            model based on expressions derived by R.C. Clark & J.S. Reid.
(Clark, R. C. & Reid, J. S. (1995). Acta Cryst. A51, 887-897)
Empirical absorption correction using spherical harmonics,
 implemented in SCALE3 ABSPACK scaling algorithm.
;
_exptl_crystal_colour 'light yellow'
_exptl_crystal_colour_modifier light
_exptl_crystal_colour_primary yellow
_exptl_crystal_density_diffrn 1.690
_exptl_crystal_description irregular
_exptl_crystal_F_000 588
_exptl_crystal_recrystallization_method 'Re-crystallisation from solvent: Hexane'
_exptl_crystal_size_max 0.2577
_exptl_crystal_size_mid 0.1687
_exptl_crystal_size_min 0.1654
_refine_diff_density_max 0.935
_refine_diff_density_min -0.682
_refine_diff_density_rms 0.122
_refine_ls_abs_structure_details
;
 Classical Flack method preferred over Parsons because s.u. lower.
;
_refine_ls_abs_structure_Flack 0.466(14)
_refine_ls_extinction_method none
_refine_ls_goodness_of_fit_ref 0.992
_refine_ls_hydrogen_treatment constr
_refine_ls_matrix_type full
_refine_ls_number_parameters 251
_refine_ls_number_reflns 7725
_refine_ls_number_restraints 1
_refine_ls_restrained_S_all 0.992
_refine_ls_R_factor_all 0.0407
_refine_ls_R_factor_gt 0.0333
_refine_ls_shift/su_max 0.001
_refine_ls_shift/su_mean 0.000
_refine_ls_structure_factor_coef Fsqd
_refine_ls_weighting_details 'w=1/[\s^2^(Fo^2^)+(0.0573P)^2^] where P=(Fo^2^+2Fc^2^)/3'
_refine_ls_weighting_scheme calc
_refine_ls_wR_factor_gt 0.0846
_refine_ls_wR_factor_ref 0.0876
_reflns_Friedel_coverage 0.910
_reflns_Friedel_fraction_full 0.998
_reflns_Friedel_fraction_max 0.981
_reflns_number_gt 6770
_reflns_number_total 7725
_reflns_threshold_expression 'I > 2\s(I)'
_cod_data_source_file c8sc00890f2.cif
_cod_data_source_block 1oF_rnp1411_twin1_hklf4
_cod_depositor_comments 'Adding full bibliography for 1549107--1549121.cif.'
_cod_database_code 1549114
_shelxl_version_number 2013-4
_chemical_oxdiff_formula 'C18 H30 F5 I1 Ni1 P2'
_chemical_oxdiff_usercomment 'Vargini 1,2-Ni(F)Pet3)2C6F4I2'
_shelx_space_group_comment
;
The symmetry employed for this shelxl refinement is uniquely defined
by the following loop, which should always be used as a source of
symmetry information in preference to the above space-group names.
They are only intended as comments.
;
_diffrn_oxdiff_twin_integration_method simultaneous
_olex2_refinement_description
;
1. Fixed Uiso
 At 1.2 times of:
  All C(H,H) groups
 At 1.5 times of:
  All C(H,H,H) groups
2.a Secondary CH2 refined with riding coordinates:
 C7(H7A,H7B), C9(H9A,H9B), C11(H11A,H11B), C13(H13A,H13B), C15(H15A,H15B),
 C17(H17A,H17B)
2.b Idealised Me refined as rotating group:
 C8(H8A,H8B,H8C), C10(H10A,H10B,H10C), C12(H12A,H12B,H12C), C14(H14A,H14B,
 H14C), C16(H16A,H16B,H16C), C18(H18A,H18B,H18C)
;
_olex2_computing_structure_solution_long 'ShelXS (Sheldrick, 2008)'

loop_
_space_group_symop_operation_xyz
'x, y, z'
'-x, y+1/2, -z'

loop_
_atom_site_label
_atom_site_type_symbol
_atom_site_fract_x
_atom_site_fract_y
_atom_site_fract_z
_atom_site_U_iso_or_equiv
_atom_site_adp_type
_atom_site_occupancy
_atom_site_site_symmetry_order
_atom_site_calc_flag
_atom_site_refinement_flags_posn
C1 C 0.7209(7) -0.1624(6) 0.7177(6) 0.0165(13) Uani 1 1 d .
C2 C 0.7505(7) -0.0569(6) 0.7435(6) 0.0170(14) Uani 1 1 d .
C3 C 0.8464(8) -0.0009(6) 0.6710(7) 0.0203(16) Uani 1 1 d .
C4 C 0.9148(7) -0.0507(7) 0.5689(7) 0.0228(16) Uani 1 1 d .
C5 C 0.8857(7) -0.1528(8) 0.5374(7) 0.0232(17) Uani 1 1 d .
C6 C 0.7903(7) -0.2067(7) 0.6111(6) 0.0193(14) Uani 1 1 d .
C7 C 0.8707(8) -0.4123(7) 0.9464(8) 0.0270(17) Uani 1 1 d .
H7A H 0.9324 -0.4305 1.0285 0.032 Uiso 1 1 calc R
H7B H 0.7949 -0.4642 0.9360 0.032 Uiso 1 1 calc R
C8 C 0.9570(10) -0.4196(8) 0.8218(9) 0.036(2) Uani 1 1 d .
H8A H 0.8959 -0.4058 0.7391 0.054 Uiso 1 1 calc GR
H8B H 0.9967 -0.4890 0.8171 0.054 Uiso 1 1 calc GR
H8C H 1.0327 -0.3687 0.8308 0.054 Uiso 1 1 calc GR
C9 C 0.7381(8) -0.2976(7) 1.1467(7) 0.0259(17) Uani 1 1 d .
H9A H 0.6723 -0.3563 1.1483 0.031 Uiso 1 1 calc R
H9B H 0.8217 -0.3142 1.2091 0.031 Uiso 1 1 calc R
C10 C 0.6671(11) -0.1989(10) 1.1986(8) 0.044(3) Uani 1 1 d .
H10A H 0.5832 -0.1828 1.1384 0.066 Uiso 1 1 calc GR
H10B H 0.7325 -0.1408 1.1997 0.066 Uiso 1 1 calc GR
H10C H 0.6409 -0.2110 1.2903 0.066 Uiso 1 1 calc GR
C11 C 0.9425(7) -0.1921(8) 0.9836(7) 0.0244(16) Uani 1 1 d .
H11A H 0.9787 -0.1893 0.8935 0.029 Uiso 1 1 calc R
H11B H 0.9070 -0.1224 1.0028 0.029 Uiso 1 1 calc R
C12 C 1.0672(8) -0.2161(8) 1.0902(7) 0.0270(17) Uani 1 1 d .
H12A H 1.1058 -0.2841 1.0718 0.040 Uiso 1 1 calc GR
H12B H 1.0347 -0.2159 1.1809 0.040 Uiso 1 1 calc GR
H12C H 1.1398 -0.1635 1.0853 0.040 Uiso 1 1 calc GR
C13 C 0.3926(9) -0.3571(8) 0.5714(8) 0.0324(19) Uani 1 1 d .
H13A H 0.3137 -0.3480 0.5008 0.039 Uiso 1 1 calc R
H13B H 0.4766 -0.3747 0.5254 0.039 Uiso 1 1 calc R
C14 C 0.3597(10) -0.4464(9) 0.6621(9) 0.040(3) Uani 1 1 d .
H14A H 0.3297 -0.5061 0.6062 0.060 Uiso 1 1 calc GR
H14B H 0.2847 -0.4263 0.7171 0.060 Uiso 1 1 calc GR
H14C H 0.4434 -0.4644 0.7214 0.060 Uiso 1 1 calc GR
C15 C 0.2549(8) -0.2035(8) 0.7344(8) 0.0278(18) Uani 1 1 d .
H15A H 0.1771 -0.2160 0.6637 0.033 Uiso 1 1 calc R
H15B H 0.2432 -0.2513 0.8104 0.033 Uiso 1 1 calc R
C16 C 0.2463(9) -0.0915(8) 0.7853(10) 0.034(2) Uani 1 1 d .
H16A H 0.2538 -0.0438 0.7097 0.051 Uiso 1 1 calc GR
H16B H 0.3230 -0.0786 0.8555 0.051 Uiso 1 1 calc GR
H16C H 0.1567 -0.0809 0.8230 0.051 Uiso 1 1 calc GR
C17 C 0.4361(8) -0.1376(8) 0.5243(8) 0.0286(19) Uani 1 1 d .
H17A H 0.4485 -0.0682 0.5653 0.034 Uiso 1 1 calc R
H17B H 0.5218 -0.1532 0.4799 0.034 Uiso 1 1 calc R
C18 C 0.3114(10) -0.1322(11) 0.4124(10) 0.044(3) Uani 1 1 d .
H18A H 0.3328 -0.0825 0.3430 0.066 Uiso 1 1 calc GR
H18B H 0.2269 -0.1104 0.4527 0.066 Uiso 1 1 calc GR
H18C H 0.2961 -0.2004 0.3712 0.066 Uiso 1 1 calc GR
F1 F 0.4951(5) -0.3300(5) 0.9252(4) 0.0302(11) Uani 1 1 d .
F2 F 0.8760(5) 0.1010(4) 0.6960(5) 0.0267(10) Uani 1 1 d .
F3 F 1.0071(5) 0.0057(5) 0.4982(5) 0.0347(15) Uani 1 1 d .
F4 F 0.9503(5) -0.2014(5) 0.4368(4) 0.0333(13) Uani 1 1 d .
F5 F 0.7611(5) -0.3079(4) 0.5711(5) 0.0286(11) Uani 1 1 d .
I1 I 0.64650(4) 0.02867(4) 0.89077(4) 0.02014(10) Uani 1 1 d .
Ni1 Ni 0.60624(8) -0.24785(8) 0.82190(8) 0.01736(18) Uani 1 1 d .
P1 P 0.79155(17) -0.28325(16) 0.97290(16) 0.0184(4) Uani 1 1 d .
P2 P 0.42434(17) -0.23239(16) 0.66356(16) 0.0183(3) Uani 1 1 d .

loop_
_atom_site_aniso_label
_atom_site_aniso_U_11
_atom_site_aniso_U_22
_atom_site_aniso_U_33
_atom_site_aniso_U_23
_atom_site_aniso_U_13
_atom_site_aniso_U_12
C1 0.016(3) 0.018(4) 0.015(2) 0.000(2) -0.001(2) 0.001(3)
C2 0.016(3) 0.019(4) 0.015(3) 0.001(2) -0.001(2) 0.002(3)
C3 0.023(3) 0.017(4) 0.020(3) 0.007(3) -0.002(2) 0.000(3)
C4 0.021(3) 0.028(5) 0.020(3) 0.005(3) 0.003(3) -0.003(3)
C5 0.020(3) 0.033(5) 0.016(3) 0.000(3) 0.001(3) 0.004(3)
C6 0.019(3) 0.018(4) 0.020(3) 0.002(3) -0.002(2) 0.004(3)
C7 0.031(3) 0.022(5) 0.028(3) 0.004(3) 0.006(3) 0.002(3)
C8 0.049(5) 0.025(5) 0.037(4) 0.000(4) 0.014(4) 0.003(4)
C9 0.031(3) 0.032(5) 0.015(3) 0.006(3) 0.001(3) -0.001(3)
C10 0.057(5) 0.056(8) 0.020(3) -0.002(4) 0.010(4) 0.016(6)
C11 0.021(3) 0.024(5) 0.027(3) 0.006(3) -0.004(3) -0.002(3)
C12 0.024(3) 0.026(5) 0.029(3) 0.004(3) -0.006(3) 0.000(3)
C13 0.037(4) 0.025(5) 0.034(4) -0.011(3) -0.003(3) 0.002(4)
C14 0.045(4) 0.032(7) 0.044(4) -0.007(4) 0.006(4) -0.003(4)
C15 0.017(3) 0.033(6) 0.034(4) 0.000(4) 0.003(3) -0.001(3)
C16 0.027(4) 0.030(6) 0.046(5) -0.011(4) 0.013(4) 0.001(4)
C17 0.027(3) 0.035(6) 0.025(3) 0.008(3) 0.003(3) 0.001(3)
C18 0.033(4) 0.064(8) 0.034(4) 0.016(5) -0.004(4) -0.004(5)
F1 0.030(2) 0.036(3) 0.0239(18) 0.006(2) 0.0002(18) -0.013(2)
F2 0.030(2) 0.018(3) 0.032(2) 0.002(2) 0.0015(18) -0.006(2)
F3 0.033(2) 0.044(4) 0.0290(18) 0.006(2) 0.0148(17) -0.009(2)
F4 0.031(2) 0.044(4) 0.028(2) -0.009(2) 0.0131(19) -0.001(2)
F5 0.033(2) 0.025(3) 0.029(2) -0.0084(19) 0.0068(19) -0.001(2)
I1 0.01875(15) 0.0186(2) 0.02301(16) -0.0034(2) 0.00169(11) -0.0003(2)
Ni1 0.0167(3) 0.0187(5) 0.0167(3) -0.0003(3) 0.0015(3) -0.0036(3)
P1 0.0196(7) 0.0190(10) 0.0165(7) 0.0015(6) 0.0008(6) -0.0010(7)
P2 0.0160(6) 0.0193(10) 0.0192(6) -0.0018(7) -0.0002(5) -0.0009(7)

loop_
_atom_type_symbol
_atom_type_description
_atom_type_scat_dispersion_real
_atom_type_scat_dispersion_imag
_atom_type_scat_source
C C 0.0033 0.0016 'International Tables Vol C Tables 4.2.6.8 and 6.1.1.4'
H H 0.0000 0.0000 'International Tables Vol C Tables 4.2.6.8 and 6.1.1.4'
F F 0.0171 0.0103 'International Tables Vol C Tables 4.2.6.8 and 6.1.1.4'
I I -0.4742 1.8119 'International Tables Vol C Tables 4.2.6.8 and 6.1.1.4'
Ni Ni 0.3393 1.1124 'International Tables Vol C Tables 4.2.6.8 and 6.1.1.4'
P P 0.1023 0.0942 'International Tables Vol C Tables 4.2.6.8 and 6.1.1.4'

loop_
_exptl_crystal_face_index_h
_exptl_crystal_face_index_k
_exptl_crystal_face_index_l
_exptl_crystal_face_perp_dist
_exptl_oxdiff_crystal_face_indexfrac_h
_exptl_oxdiff_crystal_face_indexfrac_k
_exptl_oxdiff_crystal_face_indexfrac_l
_exptl_oxdiff_crystal_face_x
_exptl_oxdiff_crystal_face_y
_exptl_oxdiff_crystal_face_z
1 0 0 0.0844 0.9694 0.0006 -0.0270 -0.0421 0.0529 -0.0283
-2 -5 -1 0.0809 -1.9760 -5.0066 -0.9726 -0.1467 -0.2734 0.1071
0 0 -1 0.0827 -0.0288 -0.0021 -1.0297 -0.0189 0.0135 0.0721
0 0 1 0.0827 0.0288 0.0021 1.0297 0.0189 -0.0135 -0.0721
2 5 1 0.1363 1.9760 5.0066 0.9726 0.1467 0.2734 -0.1071
0 5 -3 0.1029 -0.0781 4.9970 -3.0921 0.1551 0.2216 0.2378
-4 -5 3 0.1027 -3.7993 -4.9993 3.2002 0.0132 -0.4332 -0.1245
0 -5 3 0.1029 0.0781 -4.9970 3.0921 -0.1551 -0.2216 -0.2378
-1 0 0 0.0844 -0.9694 -0.0006 0.0270 0.0421 -0.0529 0.0283
4 3 -5 0.0705 3.7383 2.9937 -5.2583 -0.1358 0.3877 0.2601
-3 5 -1 0.0909 -2.9285 4.9995 -0.9517 0.3192 0.0360 0.1785
4 -5 0 0.0980 3.8690 -5.0010 -0.1050 -0.3802 0.0304 -0.1348
0 -5 -3 0.0850 -0.0949 -5.0097 -3.0860 -0.2687 -0.1406 0.1947
-5 5 3 0.1000 -4.7519 5.0068 3.2211 0.4791 -0.1238 -0.0531
0 5 3 0.1232 0.0949 5.0097 3.0860 0.2687 0.1406 -0.1947

loop_
_geom_angle_atom_site_label_1
_geom_angle_atom_site_label_2
_geom_angle_atom_site_label_3
_geom_angle
C2 C1 C6 115.1(6)
C2 C1 Ni1 124.9(4)
C6 C1 Ni1 119.9(6)
C1 C2 C3 122.1(6)
C1 C2 I1 121.5(4)
C3 C2 I1 116.4(6)
C4 C3 C2 119.8(7)
F2 C3 C2 122.3(6)
F2 C3 C4 117.9(6)
C5 C4 C3 120.1(6)
C5 C4 F3 120.9(6)
F3 C4 C3 118.9(7)
C4 C5 C6 119.0(6)
F4 C5 C4 120.5(6)
F4 C5 C6 120.5(8)
C5 C6 C1 123.9(7)
F5 C6 C1 119.8(6)
F5 C6 C5 116.3(6)
H7A C7 H7B 107.5
C8 C7 H7A 108.5
C8 C7 H7B 108.5
C8 C7 P1 114.9(6)
P1 C7 H7A 108.5
P1 C7 H7B 108.5
C7 C8 H8A 109.5
C7 C8 H8B 109.5
C7 C8 H8C 109.5
H8A C8 H8B 109.5
H8A C8 H8C 109.5
H8B C8 H8C 109.5
H9A C9 H9B 107.8
C10 C9 H9A 109.0
C10 C9 H9B 109.0
C10 C9 P1 113.1(6)
P1 C9 H9A 109.0
P1 C9 H9B 109.0
C9 C10 H10A 109.5
C9 C10 H10B 109.5
C9 C10 H10C 109.5
H10A C10 H10B 109.5
H10A C10 H10C 109.5
H10B C10 H10C 109.5
H11A C11 H11B 107.2
C12 C11 H11A 108.0
C12 C11 H11B 108.0
C12 C11 P1 117.2(6)
P1 C11 H11A 108.0
P1 C11 H11B 108.0
C11 C12 H12A 109.5
C11 C12 H12B 109.5
C11 C12 H12C 109.5
H12A C12 H12B 109.5
H12A C12 H12C 109.5
H12B C12 H12C 109.5
H13A C13 H13B 107.7
C14 C13 H13A 108.8
C14 C13 H13B 108.8
C14 C13 P2 113.8(6)
P2 C13 H13A 108.8
P2 C13 H13B 108.8
C13 C14 H14A 109.5
C13 C14 H14B 109.5
C13 C14 H14C 109.5
H14A C14 H14B 109.5
H14A C14 H14C 109.5
H14B C14 H14C 109.5
H15A C15 H15B 107.8
C16 C15 H15A 109.0
C16 C15 H15B 109.0
C16 C15 P2 112.7(6)
P2 C15 H15A 109.0
P2 C15 H15B 109.0
C15 C16 H16A 109.5
C15 C16 H16B 109.5
C15 C16 H16C 109.5
H16A C16 H16B 109.5
H16A C16 H16C 109.5
H16B C16 H16C 109.5
H17A C17 H17B 107.2
C18 C17 H17A 107.9
C18 C17 H17B 107.9
C18 C17 P2 117.6(7)
P2 C17 H17A 107.9
P2 C17 H17B 107.9
C17 C18 H18A 109.5
C17 C18 H18B 109.5
C17 C18 H18C 109.5
H18A C18 H18B 109.5
H18A C18 H18C 109.5
H18B C18 H18C 109.5
C1 Ni1 P1 91.1(2)
C1 Ni1 P2 91.1(2)
F1 Ni1 C1 179.3(3)
F1 Ni1 P1 88.60(16)
F1 Ni1 P2 89.30(16)
P2 Ni1 P1 173.12(9)
C7 P1 Ni1 113.2(3)
C9 P1 C7 101.1(4)
C9 P1 C11 107.0(4)
C9 P1 Ni1 111.6(3)
C11 P1 C7 104.5(4)
C11 P1 Ni1 117.9(3)
C13 P2 C15 104.4(4)
C13 P2 Ni1 110.2(3)
C15 P2 Ni1 113.7(3)
C17 P2 C13 103.1(4)
C17 P2 C15 105.3(4)
C17 P2 Ni1 118.8(3)

loop_
_geom_bond_atom_site_label_1
_geom_bond_atom_site_label_2
_geom_bond_distance
C1 C2 1.387(10)
C1 C6 1.395(9)
C1 Ni1 1.890(6)
C2 C3 1.392(9)
C2 I1 2.111(6)
C3 C4 1.385(10)
C3 F2 1.341(10)
C4 C5 1.354(12)
C4 F3 1.361(8)
C5 C6 1.382(10)
C5 F4 1.349(8)
C6 F5 1.364(10)
C7 H7A 0.9700
C7 H7B 0.9700
C7 C8 1.523(10)
C7 P1 1.829(9)
C8 H8A 0.9600
C8 H8B 0.9600
C8 H8C 0.9600
C9 H9A 0.9700
C9 H9B 0.9700
C9 C10 1.529(14)
C9 P1 1.817(6)
C10 H10A 0.9600
C10 H10B 0.9600
C10 H10C 0.9600
C11 H11A 0.9700
C11 H11B 0.9700
C11 C12 1.523(11)
C11 P1 1.828(8)
C12 H12A 0.9600
C12 H12B 0.9600
C12 H12C 0.9600
C13 H13A 0.9700
C13 H13B 0.9700
C13 C14 1.487(14)
C13 P2 1.831(9)
C14 H14A 0.9600
C14 H14B 0.9600
C14 H14C 0.9600
C15 H15A 0.9700
C15 H15B 0.9700
C15 C16 1.511(14)
C15 P2 1.833(7)
C16 H16A 0.9600
C16 H16B 0.9600
C16 H16C 0.9600
C17 H17A 0.9700
C17 H17B 0.9700
C17 C18 1.525(13)
C17 P2 1.823(8)
C18 H18A 0.9600
C18 H18B 0.9600
C18 H18C 0.9600
F1 Ni1 1.841(4)
Ni1 P1 2.218(2)
Ni1 P2 2.2017(19)

loop_
_geom_torsion_atom_site_label_1
_geom_torsion_atom_site_label_2
_geom_torsion_atom_site_label_3
_geom_torsion_atom_site_label_4
_geom_torsion
C1 C2 C3 C4 0.4(11)
C1 C2 C3 F2 -179.6(7)
C2 C1 C6 C5 2.0(10)
C2 C1 C6 F5 -175.5(6)
C2 C1 Ni1 P1 -85.3(6)
C2 C1 Ni1 P2 101.2(6)
C2 C3 C4 C5 1.7(12)
C2 C3 C4 F3 179.4(6)
C3 C4 C5 C6 -1.8(12)
C3 C4 C5 F4 179.0(7)
C4 C5 C6 C1 -0.1(11)
C4 C5 C6 F5 177.5(6)
C6 C1 C2 C3 -2.1(10)
C6 C1 C2 I1 175.7(5)
C6 C1 Ni1 P1 90.5(5)
C6 C1 Ni1 P2 -83.0(5)
C8 C7 P1 C9 -167.0(7)
C8 C7 P1 C11 -56.0(8)
C8 C7 P1 Ni1 73.6(7)
C10 C9 P1 C7 179.8(7)
C10 C9 P1 C11 70.7(7)
C10 C9 P1 Ni1 -59.6(7)
C12 C11 P1 C7 -54.8(7)
C12 C11 P1 C9 51.9(7)
C12 C11 P1 Ni1 178.5(5)
C14 C13 P2 C15 -62.6(7)
C14 C13 P2 C17 -172.4(6)
C14 C13 P2 Ni1 59.9(7)
C16 C15 P2 C13 -166.2(7)
C16 C15 P2 C17 -58.0(8)
C16 C15 P2 Ni1 73.6(7)
C18 C17 P2 C13 55.1(8)
C18 C17 P2 C15 -54.1(9)
C18 C17 P2 Ni1 177.2(6)
F2 C3 C4 C5 -178.3(7)
F2 C3 C4 F3 -0.7(11)
F3 C4 C5 C6 -179.4(6)
F3 C4 C5 F4 1.4(11)
F4 C5 C6 C1 179.1(6)
F4 C5 C6 F5 -3.3(10)
I1 C2 C3 C4 -177.6(6)
I1 C2 C3 F2 2.5(9)
Ni1 C1 C2 C3 173.9(5)
Ni1 C1 C2 I1 -8.3(8)
Ni1 C1 C6 C5 -174.2(6)
Ni1 C1 C6 F5 8.3(9)

loop_
_diffrn_oxdiff_twin_id
_diffrn_oxdiff_twin_ratio
_diffrn_oxdiff_twin_reflns_isolated
_diffrn_oxdiff_twin_reflns_overlapped
1 0.5315 4045 4932
2 0.4685 4032 4932
